data_7236885
loop_
_publ_author_name
'Henwood, Adam F.'
'Pal, Amlan K.'
'Cordes, David B.'
'Slawin, Alexandra M. Z.'
'Rees, Thomas W.'
'Momblona, Cristina'
'Babaei, Azin'
'Perteg\'as, Antonio'
'Ort\'i, Enrique'
'Bolink, Henk J.'
'Baranoff, Etienne'
'Zysman-Colman, Eli'

_publ_section_title
;
 Blue-emitting cationic iridium(iii) complexes featuring pyridylpyrimidine
 ligands and their use in sky-blue electroluminescent devices
;
_journal_issue 37
_journal_name_full 'Journal of Materials Chemistry C'
_journal_page_first 9638
_journal_paper_doi 10.1039/C7TC03110F
_journal_volume 5
_journal_year 2017
_chemical_formula_moiety 'C42 H42 F6 Ir N8 O4, F6 P'
_chemical_formula_sum 'C42 H42 F12 Ir N8 O4 P'
_chemical_formula_weight 1174.02
_space_group_crystal_system triclinic
_space_group_IT_number 2
_space_group_name_Hall '-P 1'
_space_group_name_H-M_alt 'P -1'
_atom_sites_solution_hydrogens geom
_atom_sites_solution_primary direct
_atom_sites_solution_secondary difmap
_audit_creation_date 2016-06-15
_audit_creation_method 'by CrystalStructure 4.1'
_cell_angle_alpha 80.569(13)
_cell_angle_beta 67.093(10)
_cell_angle_gamma 74.566(12)
_cell_formula_units_Z 2
_cell_length_a 13.3398(14)
_cell_length_b 14.351(2)
_cell_length_c 15.983(2)
_cell_measurement_reflns_used 2590
_cell_measurement_temperature 173
_cell_measurement_theta_max 21.30
_cell_measurement_theta_min 1.50
_cell_volume 2710.6(6)
_computing_cell_refinement 'CrystalClear-SM Expert 2.1 b45'
_computing_data_collection 'CrystalClear-SM Expert 2.1 b45 (Rigaku, 2015)'
_computing_data_reduction 'CrystalClear-SM Expert 2.1 b45'
_computing_molecular_graphics 'CrystalStructure 4.1'
_computing_publication_material 'CrystalStructure 4.1 (Rigaku, 2014)'
_computing_structure_refinement 'SHELXL2013 (Sheldrick, 2008)'
_computing_structure_solution 'DIRDIF99-PATTY (Gould, et al., 1999)'
_diffrn_ambient_temperature 173
_diffrn_detector_area_resol_mean 5.814
_diffrn_measured_fraction_theta_full 0.956
_diffrn_measured_fraction_theta_max 0.953
_diffrn_measurement_device_type 'Rigaku XtaLAB P200'
_diffrn_measurement_method \w
_diffrn_radiation_type 'Mo K\a'
_diffrn_radiation_wavelength 0.71075
_diffrn_reflns_av_R_equivalents 0.2372
_diffrn_reflns_Laue_measured_fraction_full 0.956
_diffrn_reflns_Laue_measured_fraction_max 0.953
_diffrn_reflns_limit_h_max 13
_diffrn_reflns_limit_h_min -15
_diffrn_reflns_limit_k_max 17
_diffrn_reflns_limit_k_min -16
_diffrn_reflns_limit_l_max 19
_diffrn_reflns_limit_l_min -19
_diffrn_reflns_number 21828
_diffrn_reflns_point_group_measured_fraction_full 0.956
_diffrn_reflns_point_group_measured_fraction_max 0.953
_diffrn_reflns_theta_full 25.242
_diffrn_reflns_theta_max 25.340
_diffrn_reflns_theta_min 1.386
_diffrn_standards_number 0
_exptl_absorpt_coefficient_mu 2.584
_exptl_absorpt_correction_T_max 0.925
_exptl_absorpt_correction_T_min 0.490
_exptl_absorpt_correction_type multi-scan
_exptl_absorpt_process_details 'REQAB (Rigaku, 1998)'
_exptl_crystal_colour yellow
_exptl_crystal_density_diffrn 1.438
_exptl_crystal_density_method 'not measured'
_exptl_crystal_description chip
_exptl_crystal_F_000 1164.00
_exptl_crystal_size_max 0.100
_exptl_crystal_size_mid 0.030
_exptl_crystal_size_min 0.030
_refine_diff_density_max 2.31
_refine_diff_density_min -1.02
_refine_ls_extinction_method none
_refine_ls_goodness_of_fit_ref 1.053
_refine_ls_hydrogen_treatment constr
_refine_ls_number_parameters 620
_refine_ls_number_reflns 9455
_refine_ls_number_restraints 633
_refine_ls_R_factor_all 0.2916
_refine_ls_R_factor_gt 0.1078
_refine_ls_shift/su_max 0.000
_refine_ls_structure_factor_coef Fsqd
_refine_ls_weighting_details 'w = 1/[\s^2^(Fo^2^)+(0.1218P)^2^] where P=(Fo^2^+2Fc^2^)/3'
_refine_ls_weighting_scheme calc
_refine_ls_wR_factor_gt 0.2237
_refine_ls_wR_factor_ref 0.3071
_reflns_number_gt 3922
_reflns_number_total 9455
_reflns_threshold_expression F^2^>2.0\s(F^2^)
_cod_data_source_file c7tc03110f3.cif
_cod_data_source_block 2
_cod_database_code 7236885

loop_
_space_group_symop_id
_space_group_symop_operation_xyz
1 +X,+Y,+Z
2 -X,-Y,-Z

loop_
_atom_site_label
_atom_site_type_symbol
_atom_site_fract_x
_atom_site_fract_y
_atom_site_fract_z
_atom_site_U_iso_or_equiv
_atom_site_adp_type
_atom_site_occupancy
_atom_site_site_symmetry_order
_atom_site_calc_flag
_atom_site_refinement_flags_posn
_atom_site_refinement_flags_adp
Ir1 Ir 0.81469(7) 0.85393(5) 0.76903(7) 0.0507(4) Uani 1 1 d . U
P1 P 0.9266(5) 0.7504(4) 0.1004(5) 0.0665(17) Uani 1 1 d . U
F1 F 1.0470(11) 0.7766(9) 0.0500(10) 0.089(4) Uani 1 1 d . U
F2 F 0.8689(11) 0.8536(8) 0.0660(10) 0.083(4) Uani 1 1 d . U
F3 F 0.9377(12) 0.7087(9) 0.0114(11) 0.095(4) Uani 1 1 d . U
F4 F 0.8092(11) 0.7248(9) 0.1510(11) 0.093(4) Uani 1 1 d . U
F5 F 0.9837(11) 0.6477(8) 0.1345(10) 0.086(4) Uani 1 1 d . U
F6 F 0.9103(13) 0.7950(9) 0.1901(11) 0.095(4) Uani 1 1 d . U
F15 F 1.2525(10) 0.9198(9) 0.7639(10) 0.085(4) Uani 1 1 d . U
F16 F 1.2214(10) 0.7777(9) 0.7924(10) 0.081(4) Uani 1 1 d . U
F17 F 1.2165(10) 0.8571(10) 0.8972(10) 0.087(4) Uani 1 1 d . U
F30 F 0.479(2) 0.6762(18) 0.655(2) 0.190(7) Uani 1 1 d . U
F31 F 0.5958(17) 0.5952(15) 0.7039(18) 0.164(7) Uani 1 1 d . U
F32 F 0.4636(18) 0.6872(15) 0.7817(17) 0.168(7) Uani 1 1 d . U
O10 O 0.4176(11) 1.0838(10) 0.8858(11) 0.067(4) Uani 1 1 d . U
O12 O 0.6732(13) 1.1449(10) 0.9740(13) 0.085(5) Uani 1 1 d . U
O25 O 0.9938(13) 1.1427(9) 0.5770(10) 0.067(4) Uani 1 1 d . U
O27 O 0.7506(14) 1.0578(12) 0.4853(11) 0.083(5) Uani 1 1 d . U
N1 N 0.8972(13) 0.8970(10) 0.8297(11) 0.048(3) Uani 1 1 d . U
N9 N 0.5909(13) 0.9814(11) 0.8372(11) 0.051(4) Uani 1 1 d . U
N11 N 0.5440(14) 1.1117(12) 0.9301(13) 0.062(4) Uani 1 1 d . U
N16 N 0.7221(12) 0.8332(11) 0.7007(11) 0.049(3) Uani 1 1 d . U
N24 N 0.9186(13) 1.0120(11) 0.6593(11) 0.053(4) Uani 1 1 d . U
N26 N 0.8750(15) 1.1005(12) 0.5332(12) 0.062(4) Uani 1 1 d . U
N31 N 0.9394(12) 0.7313(10) 0.7071(11) 0.048(3) Uani 1 1 d . U
N38 N 0.7836(12) 0.7400(10) 0.8717(12) 0.049(3) Uani 1 1 d . U
C2 C 0.8445(16) 0.9827(13) 0.8766(15) 0.053(4) Uani 1 1 d . U
C3 C 0.9025(18) 1.0290(15) 0.9053(16) 0.062(5) Uani 1 1 d . U
H3 H 0.8652 1.0868 0.9363 0.074 Uiso 1 1 calc R U
C4 C 1.0130(17) 0.9922(14) 0.8894(14) 0.053(4) Uani 1 1 d . U
H4 H 1.0531 1.0246 0.9085 0.063 Uiso 1 1 calc R U
C5 C 1.0670(17) 0.9070(15) 0.8448(15) 0.059(4) Uani 1 1 d . U
C6 C 1.0050(16) 0.8632(14) 0.8182(15) 0.054(5) Uani 1 1 d . U
H6 H 1.0419 0.8042 0.7893 0.065 Uiso 1 1 calc R U
C7 C 0.7278(16) 1.0126(13) 0.8817(14) 0.048(4) Uani 1 1 d . U
C8 C 0.6944(15) 0.9608(12) 0.8371(13) 0.042(3) Uani 1 1 d . U
C10 C 0.5231(17) 1.0556(14) 0.8829(15) 0.055(5) Uani 1 1 d . U
C12 C 0.6455(17) 1.0891(14) 0.9300(15) 0.054(4) Uani 1 1 d . U
C13 C 0.381(2) 1.0314(19) 0.844(2) 0.104(10) Uani 1 1 d . U
H13A H 0.4154 0.9626 0.8497 0.125 Uiso 1 1 calc R U
H13B H 0.4004 1.0535 0.7795 0.125 Uiso 1 1 calc R U
H13C H 0.2993 1.0407 0.8730 0.125 Uiso 1 1 calc R U
C14 C 0.585(2) 1.222(2) 1.025(2) 0.120(12) Uani 1 1 d . U
H14A H 0.5190 1.1964 1.0629 0.144 Uiso 1 1 calc R U
H14B H 0.5643 1.2739 0.9817 0.144 Uiso 1 1 calc R U
H14C H 0.6109 1.2488 1.0630 0.144 Uiso 1 1 calc R U
C15 C 1.1881(18) 0.8659(17) 0.8264(18) 0.066(4) Uani 1 1 d . U
C17 C 0.7242(17) 0.8968(14) 0.6255(15) 0.056(4) Uani 1 1 d . U
C18 C 0.665(2) 0.8875(18) 0.5717(18) 0.081(7) Uani 1 1 d . U
H18 H 0.6698 0.9287 0.5180 0.097 Uiso 1 1 calc R U
C19 C 0.600(2) 0.8174(18) 0.597(2) 0.085(7) Uani 1 1 d . U
H19 H 0.5562 0.8136 0.5636 0.102 Uiso 1 1 calc R U
C20 C 0.603(2) 0.7528(18) 0.674(2) 0.080(6) Uani 1 1 d . U
C21 C 0.6649(16) 0.7634(15) 0.7198(16) 0.061(5) Uani 1 1 d . U
H21 H 0.6683 0.7179 0.7695 0.073 Uiso 1 1 calc R U
C22 C 0.7914(17) 0.9662(14) 0.6078(14) 0.053(4) Uani 1 1 d . U
C23 C 0.8473(14) 0.9543(12) 0.6704(13) 0.039(3) Uani 1 1 d . U
C25 C 0.9242(17) 1.0819(14) 0.5938(14) 0.053(4) Uani 1 1 d . U
C27 C 0.8054(19) 1.0415(15) 0.5415(15) 0.061(5) Uani 1 1 d . U
C28 C 1.0441(19) 1.1346(16) 0.6413(15) 0.066(6) Uani 1 1 d . U
H28A H 1.0990 1.0728 0.6365 0.080 Uiso 1 1 calc R U
H28B H 0.9869 1.1371 0.7027 0.080 Uiso 1 1 calc R U
H28C H 1.0816 1.1882 0.6296 0.080 Uiso 1 1 calc R U
C29 C 0.770(3) 1.136(2) 0.418(2) 0.114(11) Uani 1 1 d . U
H29A H 0.8507 1.1301 0.3863 0.137 Uiso 1 1 calc R U
H29B H 0.7380 1.1977 0.4482 0.137 Uiso 1 1 calc R U
H29C H 0.7352 1.1357 0.3749 0.137 Uiso 1 1 calc R U
C30 C 0.541(3) 0.680(3) 0.705(3) 0.129(6) Uani 1 1 d . U
C32 C 0.9342(16) 0.6443(13) 0.7607(15) 0.054(5) Uani 1 1 d . U
C33 C 1.0039(18) 0.5608(14) 0.7237(16) 0.066(6) Uani 1 1 d . U
H33 H 0.9971 0.5014 0.7596 0.079 Uiso 1 1 calc R U
C34 C 1.085(3) 0.5579(17) 0.636(2) 0.118(10) Uani 1 1 d . U
C35 C 1.0796(18) 0.6509(14) 0.5848(17) 0.070(7) Uani 1 1 d . U
H35 H 1.1278 0.6553 0.5229 0.084 Uiso 1 1 calc R U
C36 C 1.0093(16) 0.7304(14) 0.6227(14) 0.055(5) Uani 1 1 d . U
H36 H 1.0097 0.7899 0.5864 0.066 Uiso 1 1 calc R U
C37 C 0.8540(14) 0.6489(12) 0.8523(14) 0.044(4) Uani 1 1 d . U
C39 C 0.7085(16) 0.7505(14) 0.9542(15) 0.053(5) Uani 1 1 d . U
H39 H 0.6616 0.8131 0.9673 0.064 Uiso 1 1 calc R U
C40 C 0.6919(16) 0.6771(13) 1.0248(15) 0.053(5) Uani 1 1 d . U
H40 H 0.6365 0.6892 1.0836 0.063 Uiso 1 1 calc R U
C41 C 0.7610(16) 0.5854(13) 1.0042(14) 0.051(4) Uani 1 1 d . U
C42 C 0.8379(16) 0.5772(14) 0.9182(14) 0.055(5) Uani 1 1 d . U
H42 H 0.8847 0.5149 0.9034 0.065 Uiso 1 1 calc R U
C43 C 0.7490(18) 0.4992(13) 1.0786(15) 0.061(4) Uani 1 1 d . U
C44 C 0.727(2) 0.4224(16) 1.0415(18) 0.085(6) Uani 1 1 d . U
H44A H 0.6982 0.3750 1.0909 0.101 Uiso 1 1 calc R U
H44B H 0.7961 0.3901 0.9958 0.101 Uiso 1 1 calc R U
H44C H 0.6713 0.4512 1.0132 0.101 Uiso 1 1 calc R U
C45 C 0.8555(19) 0.4686(15) 1.0978(16) 0.071(5) Uani 1 1 d . U
H45A H 0.9181 0.4467 1.0422 0.085 Uiso 1 1 calc R U
H45B H 0.8494 0.4156 1.1454 0.085 Uiso 1 1 calc R U
H45C H 0.8682 0.5237 1.1183 0.085 Uiso 1 1 calc R U
C46 C 0.6479(19) 0.5301(16) 1.1683(16) 0.074(6) Uani 1 1 d . U
H46A H 0.6588 0.5843 1.1914 0.089 Uiso 1 1 calc R U
H46B H 0.6428 0.4752 1.2140 0.089 Uiso 1 1 calc R U
H46C H 0.5788 0.5500 1.1555 0.089 Uiso 1 1 calc R U
C47 C 1.151(3) 0.4625(19) 0.5925(19) 0.168(10) Uani 1 1 d D U
C48 C 1.204(4) 0.476(2) 0.4941(19) 0.205(13) Uani 1 1 d D U
H48A H 1.1473 0.4950 0.4664 0.246 Uiso 1 1 calc R U
H48B H 1.2469 0.5259 0.4792 0.246 Uiso 1 1 calc R U
H48C H 1.2548 0.4145 0.4705 0.246 Uiso 1 1 calc R U
C49 C 1.086(3) 0.387(2) 0.615(3) 0.207(13) Uani 1 1 d D U
H49A H 1.0495 0.3780 0.6813 0.248 Uiso 1 1 calc R U
H49B H 1.0286 0.4066 0.5874 0.248 Uiso 1 1 calc R U
H49C H 1.1358 0.3256 0.5914 0.248 Uiso 1 1 calc R U
C50 C 1.229(3) 0.433(3) 0.642(3) 0.212(13) Uani 1 1 d D U
H50A H 1.1867 0.4258 0.7072 0.254 Uiso 1 1 calc R U
H50B H 1.2797 0.3712 0.6209 0.254 Uiso 1 1 calc R U
H50C H 1.2719 0.4827 0.6295 0.254 Uiso 1 1 calc R U

loop_
_atom_site_aniso_label
_atom_site_aniso_U_11
_atom_site_aniso_U_22
_atom_site_aniso_U_33
_atom_site_aniso_U_23
_atom_site_aniso_U_13
_atom_site_aniso_U_12
Ir1 0.0530(5) 0.0343(5) 0.0517(6) -0.0004(3) -0.0098(4) -0.0041(3)
P1 0.070(4) 0.042(3) 0.078(4) -0.003(3) -0.023(3) -0.005(3)
F1 0.083(6) 0.062(7) 0.107(9) -0.006(6) -0.020(6) -0.014(5)
F2 0.084(7) 0.056(5) 0.100(8) -0.002(5) -0.031(6) -0.006(5)
F3 0.101(9) 0.076(7) 0.099(7) -0.014(6) -0.028(6) -0.014(6)
F4 0.090(6) 0.073(7) 0.104(9) 0.006(6) -0.024(6) -0.023(5)
F5 0.088(7) 0.052(5) 0.110(9) -0.001(5) -0.034(7) -0.008(5)
F6 0.113(9) 0.070(7) 0.096(7) -0.011(5) -0.033(6) -0.015(6)
F15 0.062(7) 0.083(7) 0.094(9) -0.004(6) -0.013(6) -0.014(6)
F16 0.061(7) 0.075(6) 0.100(9) -0.018(6) -0.031(7) 0.003(5)
F17 0.060(7) 0.116(9) 0.080(8) -0.012(6) -0.024(6) -0.008(6)
F30 0.193(15) 0.197(16) 0.231(16) 0.001(13) -0.090(13) -0.119(13)
F31 0.143(12) 0.120(10) 0.236(18) 0.008(10) -0.042(11) -0.093(9)
F32 0.163(12) 0.168(14) 0.183(13) -0.016(10) -0.011(10) -0.129(11)
O10 0.051(6) 0.062(8) 0.083(11) -0.025(7) -0.020(6) 0.001(6)
O12 0.076(9) 0.057(8) 0.129(13) -0.048(9) -0.049(9) 0.019(6)
O25 0.090(9) 0.050(7) 0.062(9) 0.017(6) -0.030(7) -0.024(7)
O27 0.104(11) 0.089(10) 0.063(9) 0.021(7) -0.044(9) -0.029(8)
N1 0.050(5) 0.035(6) 0.046(7) 0.000(5) -0.011(5) 0.004(4)
N9 0.046(6) 0.046(7) 0.048(9) 0.003(6) -0.007(5) -0.010(5)
N11 0.054(7) 0.053(8) 0.071(10) -0.015(7) -0.018(7) 0.001(6)
N16 0.034(6) 0.050(6) 0.048(6) -0.009(5) 0.002(5) -0.006(5)
N24 0.061(8) 0.050(7) 0.044(8) 0.004(6) -0.011(7) -0.020(6)
N26 0.080(9) 0.054(8) 0.045(8) 0.006(7) -0.015(7) -0.019(7)
N31 0.038(6) 0.041(5) 0.049(6) 0.000(4) -0.001(5) -0.007(4)
N38 0.046(7) 0.038(5) 0.052(6) 0.001(4) -0.012(5) -0.004(4)
C2 0.051(6) 0.042(7) 0.056(10) -0.004(7) -0.013(6) -0.003(5)
C3 0.063(7) 0.052(9) 0.068(13) -0.006(8) -0.022(7) -0.009(6)
C4 0.059(7) 0.052(8) 0.039(10) 0.004(7) -0.014(7) -0.010(6)
C5 0.056(6) 0.057(8) 0.058(11) -0.008(7) -0.015(6) -0.010(5)
C6 0.055(6) 0.043(8) 0.057(12) -0.002(8) -0.018(7) -0.004(5)
C7 0.051(6) 0.037(7) 0.046(9) -0.003(6) -0.010(6) -0.007(5)
C8 0.046(5) 0.029(6) 0.037(7) 0.005(5) -0.005(5) -0.009(4)
C10 0.053(6) 0.048(8) 0.057(11) -0.004(7) -0.014(6) -0.007(5)
C12 0.054(7) 0.041(7) 0.056(10) -0.007(7) -0.015(6) -0.002(5)
C13 0.085(15) 0.091(16) 0.15(2) -0.051(17) -0.063(17) 0.004(13)
C14 0.089(15) 0.102(17) 0.18(3) -0.09(2) -0.072(16) 0.045(13)
C15 0.052(7) 0.068(8) 0.073(9) -0.009(6) -0.018(6) -0.008(5)
C17 0.061(9) 0.049(8) 0.051(8) -0.006(6) -0.011(7) -0.015(7)
C18 0.097(14) 0.087(12) 0.076(11) 0.003(10) -0.039(11) -0.041(11)
C19 0.087(14) 0.083(12) 0.092(12) -0.013(9) -0.027(11) -0.036(11)
C20 0.072(11) 0.083(10) 0.089(11) -0.010(8) -0.020(9) -0.036(9)
C21 0.048(10) 0.059(9) 0.064(10) -0.012(7) 0.001(8) -0.020(8)
C22 0.062(10) 0.047(7) 0.048(8) 0.004(6) -0.020(7) -0.013(7)
C23 0.036(7) 0.030(6) 0.035(6) -0.006(5) 0.001(5) 0.001(5)
C25 0.064(9) 0.044(8) 0.035(8) -0.003(6) -0.002(7) -0.011(7)
C27 0.079(11) 0.051(8) 0.048(8) 0.006(7) -0.022(8) -0.015(8)
C28 0.080(13) 0.063(13) 0.052(11) 0.020(10) -0.019(10) -0.031(11)
C29 0.13(2) 0.133(18) 0.090(16) 0.056(16) -0.063(17) -0.056(18)
C30 0.125(12) 0.121(11) 0.160(14) 0.005(10) -0.037(10) -0.089(10)
C32 0.056(9) 0.039(6) 0.052(6) 0.001(5) -0.006(6) -0.008(5)
C33 0.074(11) 0.037(7) 0.060(8) 0.000(6) -0.002(8) -0.006(6)
C34 0.140(16) 0.049(7) 0.073(9) 0.005(6) 0.034(9) 0.012(8)
C35 0.066(11) 0.046(7) 0.061(9) 0.000(6) 0.010(8) -0.003(7)
C36 0.049(9) 0.045(7) 0.049(7) -0.002(6) 0.001(6) -0.007(6)
C37 0.039(7) 0.036(6) 0.051(6) 0.003(4) -0.013(5) -0.005(5)
C39 0.050(9) 0.042(7) 0.054(7) 0.005(5) -0.014(6) -0.003(6)
C40 0.049(9) 0.044(7) 0.052(8) 0.004(5) -0.011(7) -0.005(6)
C41 0.047(8) 0.041(6) 0.052(7) 0.004(5) -0.010(6) -0.005(5)
C42 0.051(9) 0.041(7) 0.055(7) 0.006(5) -0.009(6) -0.003(6)
C43 0.074(9) 0.038(7) 0.050(8) 0.006(6) -0.007(7) -0.007(6)
C44 0.104(15) 0.061(9) 0.077(13) -0.002(9) -0.019(11) -0.024(9)
C45 0.082(10) 0.054(11) 0.057(12) 0.004(9) -0.014(9) -0.006(8)
C46 0.082(11) 0.059(11) 0.057(9) 0.007(8) -0.007(8) -0.012(9)
C47 0.22(2) 0.057(9) 0.104(13) -0.008(9) 0.026(12) 0.036(10)
C48 0.26(3) 0.111(19) 0.114(14) -0.016(11) 0.027(13) 0.030(17)
C49 0.28(3) 0.096(15) 0.14(2) -0.016(14) 0.016(19) -0.004(16)
C50 0.25(2) 0.120(19) 0.15(2) -0.030(15) -0.009(18) 0.060(15)

loop_
_atom_type_symbol
_atom_type_description
_atom_type_scat_dispersion_real
_atom_type_scat_dispersion_imag
_atom_type_scat_source
C C 0.0033 0.0016
;
International Tables for Crystallography
(Vol. C, Tables 4.2.6.8 and 6.1.1.4)
;
H H 0.0000 0.0000
;
International Tables for Crystallography
(Vol. C, Table 6.1.1.4)
;
F F 0.0171 0.0103
;
International Tables for Crystallography
(Vol. C, Tables 4.2.6.8 and 6.1.1.4)
;
Ir Ir -1.4442 7.9887
;
International Tables for Crystallography
(Vol. C, Tables 4.2.6.8 and 6.1.1.4)
;
N N 0.0061 0.0033
;
International Tables for Crystallography
(Vol. C, Tables 4.2.6.8 and 6.1.1.4)
;
O O 0.0106 0.0060
;
International Tables for Crystallography
(Vol. C, Tables 4.2.6.8 and 6.1.1.4)
;
P P 0.1023 0.0942
;
International Tables for Crystallography
(Vol. C, Tables 4.2.6.8 and 6.1.1.4)
;

loop_
_geom_angle_atom_site_label_1
_geom_angle_atom_site_label_2
_geom_angle_atom_site_label_3
_geom_angle
C23 Ir1 N1 91.6(7)
C23 Ir1 C8 84.3(7)
N1 Ir1 C8 80.7(7)
C23 Ir1 N16 80.7(7)
N1 Ir1 N16 170.5(6)
C8 Ir1 N16 92.9(7)
C23 Ir1 N38 177.3(7)
N1 Ir1 N38 89.6(6)
C8 Ir1 N38 98.3(6)
N16 Ir1 N38 98.3(6)
C23 Ir1 N31 100.8(6)
N1 Ir1 N31 98.6(6)
C8 Ir1 N31 174.9(7)
N16 Ir1 N31 88.3(6)
N38 Ir1 N31 76.6(6)
F4 P1 F3 90.2(9)
F4 P1 F6 88.2(9)
F3 P1 F6 177.5(9)
F4 P1 F5 89.8(7)
F3 P1 F5 91.4(8)
F6 P1 F5 90.5(8)
F4 P1 F2 90.1(8)
F3 P1 F2 88.5(8)
F6 P1 F2 89.5(8)
F5 P1 F2 179.8(9)
F4 P1 F1 179.1(10)
F3 P1 F1 90.6(9)
F6 P1 F1 91.0(8)
F5 P1 F1 89.9(7)
F2 P1 F1 90.2(7)
C10 O10 C13 119.2(18)
C12 O12 C14 117.4(18)
C25 O25 C28 115.5(16)
C27 O27 C29 116.3(19)
C6 N1 C2 115.4(18)
C6 N1 Ir1 126.3(14)
C2 N1 Ir1 117.3(13)
C10 N9 C8 115.3(19)
C12 N11 C10 115.1(18)
C21 N16 C17 119(2)
C21 N16 Ir1 126.7(16)
C17 N16 Ir1 114.5(13)
C25 N24 C23 116.2(18)
C25 N26 C27 115.8(18)
C36 N31 C32 119.2(16)
C36 N31 Ir1 125.5(13)
C32 N31 Ir1 114.8(12)
C39 N38 C37 117.6(16)
C39 N38 Ir1 124.8(12)
C37 N38 Ir1 117.4(12)
C3 C2 N1 121.6(18)
C3 C2 C7 129.1(19)
N1 C2 C7 109.2(18)
C4 C3 C2 120(2)
C4 C3 H3 119.9
C2 C3 H3 119.9
C3 C4 C5 120(2)
C3 C4 H4 120.1
C5 C4 H4 120.1
C6 C5 C4 118(2)
C6 C5 C15 122(2)
C4 C5 C15 120(2)
N1 C6 C5 125.3(19)
N1 C6 H6 117.3
C5 C6 H6 117.3
C8 C7 C12 116.0(18)
C8 C7 C2 117.7(17)
C12 C7 C2 126(2)
N9 C8 C7 122.7(17)
N9 C8 Ir1 123.0(15)
C7 C8 Ir1 114.3(14)
N9 C10 N11 128(2)
N9 C10 O10 120(2)
N11 C10 O10 111.5(18)
N11 C12 O12 118.1(18)
N11 C12 C7 123(2)
O12 C12 C7 119.3(18)
O10 C13 H13A 109.5
O10 C13 H13B 109.5
H13A C13 H13B 109.5
O10 C13 H13C 109.5
H13A C13 H13C 109.5
H13B C13 H13C 109.5
O12 C14 H14A 109.5
O12 C14 H14B 109.5
H14A C14 H14B 109.5
O12 C14 H14C 109.5
H14A C14 H14C 109.5
H14B C14 H14C 109.5
F17 C15 F15 105.3(19)
F17 C15 F16 107.7(19)
F15 C15 F16 105.1(19)
F17 C15 C5 114(2)
F15 C15 C5 112.4(19)
F16 C15 C5 111(2)
N16 C17 C18 119.3(19)
N16 C17 C22 115(2)
C18 C17 C22 126(2)
C19 C18 C17 120(2)
C19 C18 H18 119.8
C17 C18 H18 119.8
C18 C19 C20 118(3)
C18 C19 H19 121.1
C20 C19 H19 121.1
C21 C20 C30 119(3)
C21 C20 C19 118(2)
C30 C20 C19 123(3)
N16 C21 C20 125(2)
N16 C21 H21 117.4
C20 C21 H21 117.4
C27 C22 C23 118.1(18)
C27 C22 C17 129(2)
C23 C22 C17 113.2(18)
N24 C23 C22 119.8(17)
N24 C23 Ir1 123.8(15)
C22 C23 Ir1 116.4(13)
N24 C25 N26 129(2)
N24 C25 O25 120(2)
N26 C25 O25 110.5(18)
O27 C27 N26 119.2(19)
O27 C27 C22 120(2)
N26 C27 C22 121(2)
O25 C28 H28A 109.5
O25 C28 H28B 109.5
H28A C28 H28B 109.5
O25 C28 H28C 109.5
H28A C28 H28C 109.5
H28B C28 H28C 109.5
O27 C29 H29A 109.5
O27 C29 H29B 109.5
H29A C29 H29B 109.5
O27 C29 H29C 109.5
H29A C29 H29C 109.5
H29B C29 H29C 109.5
F31 C30 F32 106(3)
F31 C30 F30 101(3)
F32 C30 F30 98(3)
F31 C30 C20 116(3)
F32 C30 C20 118(3)
F30 C30 C20 115(3)
C33 C32 N31 118.9(18)
C33 C32 C37 124.1(18)
N31 C32 C37 117.0(16)
C32 C33 C34 123(2)
C32 C33 H33 118.3
C34 C33 H33 118.3
C33 C34 C35 113(2)
C33 C34 C47 122(2)
C35 C34 C47 123(2)
C36 C35 C34 121(2)
C36 C35 H35 119.3
C34 C35 H35 119.3
N31 C36 C35 123.6(19)
N31 C36 H36 118.2
C35 C36 H36 118.2
C42 C37 N38 117.8(18)
C42 C37 C32 128.3(17)
N38 C37 C32 113.8(16)
N38 C39 C40 125.5(18)
N38 C39 H39 117.3
C40 C39 H39 117.3
C41 C40 C39 116.5(19)
C41 C40 H40 121.7
C39 C40 H40 121.7
C42 C41 C40 116.4(18)
C42 C41 C43 123.4(17)
C40 C41 C43 120.2(18)
C37 C42 C41 126.1(18)
C37 C42 H42 117.0
C41 C42 H42 117.0
C44 C43 C45 113.3(19)
C44 C43 C41 106.5(19)
C45 C43 C41 107.9(17)
C44 C43 C46 108.5(19)
C45 C43 C46 110(2)
C41 C43 C46 111.1(15)
C43 C44 H44A 109.5
C43 C44 H44B 109.5
H44A C44 H44B 109.5
C43 C44 H44C 109.5
H44A C44 H44C 109.5
H44B C44 H44C 109.5
C43 C45 H45A 109.5
C43 C45 H45B 109.5
H45A C45 H45B 109.5
C43 C45 H45C 109.5
H45A C45 H45C 109.5
H45B C45 H45C 109.5
C43 C46 H46A 109.5
C43 C46 H46B 109.5
H46A C46 H46B 109.5
C43 C46 H46C 109.5
H46A C46 H46C 109.5
H46B C46 H46C 109.5
C48 C47 C50 114(3)
C48 C47 C49 109(2)
C50 C47 C49 107(2)
C48 C47 C34 112(2)
C50 C47 C34 99(3)
C49 C47 C34 114(3)
C47 C48 H48A 109.5
C47 C48 H48B 109.5
H48A C48 H48B 109.5
C47 C48 H48C 109.5
H48A C48 H48C 109.5
H48B C48 H48C 109.5
C47 C49 H49A 109.5
C47 C49 H49B 109.5
H49A C49 H49B 109.5
C47 C49 H49C 109.5
H49A C49 H49C 109.5
H49B C49 H49C 109.5
C47 C50 H50A 109.5
C47 C50 H50B 109.5
H50A C50 H50B 109.5
C47 C50 H50C 109.5
H50A C50 H50C 109.5
H50B C50 H50C 109.5

loop_
_geom_bond_atom_site_label_1
_geom_bond_atom_site_label_2
_geom_bond_distance
Ir1 C23 1.950(17)
Ir1 N1 1.981(17)
Ir1 C8 1.997(18)
Ir1 N16 2.040(17)
Ir1 N38 2.119(15)
Ir1 N31 2.138(14)
P1 F4 1.570(15)
P1 F3 1.572(17)
P1 F6 1.581(17)
P1 F5 1.585(13)
P1 F2 1.596(13)
P1 F1 1.608(14)
F15 C15 1.33(2)
F16 C15 1.35(3)
F17 C15 1.30(3)
F30 C30 1.37(4)
F31 C30 1.25(4)
F32 C30 1.26(4)
O10 C10 1.34(2)
O10 C13 1.37(3)
O12 C12 1.35(2)
O12 C14 1.46(3)
O25 C25 1.36(2)
O25 C28 1.41(3)
O27 C27 1.32(3)
O27 C29 1.42(3)
N1 C6 1.34(2)
N1 C2 1.41(2)
N9 C10 1.31(2)
N9 C8 1.33(2)
N11 C12 1.30(2)
N11 C10 1.33(3)
N16 C21 1.34(2)
N16 C17 1.38(2)
N24 C25 1.32(2)
N24 C23 1.36(2)
N26 C25 1.33(3)
N26 C27 1.37(3)
N31 C36 1.31(2)
N31 C32 1.40(2)
N38 C39 1.31(2)
N38 C37 1.39(2)
C2 C3 1.38(3)
C2 C7 1.47(3)
C3 C4 1.36(3)
C3 H3 0.9500
C4 C5 1.39(3)
C4 H4 0.9500
C5 C6 1.38(3)
C5 C15 1.49(3)
C6 H6 0.9500
C7 C8 1.36(3)
C7 C12 1.41(3)
C13 H13A 0.9800
C13 H13B 0.9800
C13 H13C 0.9800
C14 H14A 0.9800
C14 H14B 0.9800
C14 H14C 0.9800
C17 C18 1.41(3)
C17 C22 1.44(3)
C18 C19 1.41(3)
C18 H18 0.9500
C19 C20 1.42(4)
C19 H19 0.9500
C20 C21 1.35(3)
C20 C30 1.40(4)
C21 H21 0.9500
C22 C27 1.38(3)
C22 C23 1.43(3)
C28 H28A 0.9800
C28 H28B 0.9800
C28 H28C 0.9800
C29 H29A 0.9800
C29 H29B 0.9800
C29 H29C 0.9800
C32 C33 1.36(3)
C32 C37 1.44(3)
C33 C34 1.40(3)
C33 H33 0.9500
C34 C35 1.45(3)
C34 C47 1.52(4)
C35 C36 1.33(3)
C35 H35 0.9500
C36 H36 0.9500
C37 C42 1.34(2)
C39 C40 1.40(3)
C39 H39 0.9500
C40 C41 1.40(3)
C40 H40 0.9500
C41 C42 1.36(3)
C41 C43 1.56(3)
C42 H42 0.9500
C43 C44 1.48(3)
C43 C45 1.51(3)
C43 C46 1.57(3)
C44 H44A 0.9800
C44 H44B 0.9800
C44 H44C 0.9800
C45 H45A 0.9800
C45 H45B 0.9800
C45 H45C 0.9800
C46 H46A 0.9800
C46 H46B 0.9800
C46 H46C 0.9800
C47 C48 1.456(18)
C47 C50 1.475(19)
C47 C49 1.481(18)
C48 H48A 0.9800
C48 H48B 0.9800
C48 H48C 0.9800
C49 H49A 0.9800
C49 H49B 0.9800
C49 H49C 0.9800
C50 H50A 0.9800
C50 H50B 0.9800
C50 H50C 0.9800

loop_
_geom_torsion_atom_site_label_1
_geom_torsion_atom_site_label_2
_geom_torsion_atom_site_label_3
_geom_torsion_atom_site_label_4
_geom_torsion
C6 N1 C2 C3 2(3)
Ir1 N1 C2 C3 -166.9(16)
C6 N1 C2 C7 178.4(16)
Ir1 N1 C2 C7 9(2)
N1 C2 C3 C4 0(3)
C7 C2 C3 C4 -176(2)
C2 C3 C4 C5 -1(3)
C3 C4 C5 C6 0(3)
C3 C4 C5 C15 180(2)
C2 N1 C6 C5 -3(3)
Ir1 N1 C6 C5 165.2(16)
C4 C5 C6 N1 2(3)
C15 C5 C6 N1 -178(2)
C3 C2 C7 C8 171(2)
N1 C2 C7 C8 -5(2)
C3 C2 C7 C12 -10(3)
N1 C2 C7 C12 173.8(18)
C10 N9 C8 C7 0(3)
C10 N9 C8 Ir1 -177.9(14)
C12 C7 C8 N9 1(3)
C2 C7 C8 N9 179.9(17)
C12 C7 C8 Ir1 179.6(14)
C2 C7 C8 Ir1 -2(2)
C8 N9 C10 N11 -1(3)
C8 N9 C10 O10 178.6(17)
C12 N11 C10 N9 0(3)
C12 N11 C10 O10 -179.7(18)
C13 O10 C10 N9 3(3)
C13 O10 C10 N11 -177(2)
C10 N11 C12 O12 177.8(19)
C10 N11 C12 C7 2(3)
C14 O12 C12 N11 5(3)
C14 O12 C12 C7 -179(2)
C8 C7 C12 N11 -2(3)
C2 C7 C12 N11 179.1(19)
C8 C7 C12 O12 -178.4(18)
C2 C7 C12 O12 3(3)
C6 C5 C15 F17 -130(2)
C4 C5 C15 F17 51(3)
C6 C5 C15 F15 110(2)
C4 C5 C15 F15 -70(3)
C6 C5 C15 F16 -8(3)
C4 C5 C15 F16 172.8(19)
C21 N16 C17 C18 1(3)
Ir1 N16 C17 C18 178.4(17)
C21 N16 C17 C22 -177.3(17)
Ir1 N16 C17 C22 0(2)
N16 C17 C18 C19 3(3)
C22 C17 C18 C19 -179(2)
C17 C18 C19 C20 -4(4)
C18 C19 C20 C21 2(4)
C18 C19 C20 C30 180(3)
C17 N16 C21 C20 -4(3)
Ir1 N16 C21 C20 178.8(18)
C30 C20 C21 N16 -176(3)
C19 C20 C21 N16 3(4)
N16 C17 C22 C27 -176(2)
C18 C17 C22 C27 6(4)
N16 C17 C22 C23 2(3)
C18 C17 C22 C23 -176(2)
C25 N24 C23 C22 5(3)
C25 N24 C23 Ir1 -174.4(13)
C27 C22 C23 N24 -5(3)
C17 C22 C23 N24 176.7(16)
C27 C22 C23 Ir1 174.9(15)
C17 C22 C23 Ir1 -4(2)
C23 N24 C25 N26 -5(3)
C23 N24 C25 O25 -179.5(16)
C27 N26 C25 N24 3(3)
C27 N26 C25 O25 178.0(17)
C28 O25 C25 N24 -9(3)
C28 O25 C25 N26 175.3(18)
C29 O27 C27 N26 1(3)
C29 O27 C27 C22 -180(2)
C25 N26 C27 O27 177.9(19)
C25 N26 C27 C22 -2(3)
C23 C22 C27 O27 -176.6(19)
C17 C22 C27 O27 1(3)
C23 C22 C27 N26 3(3)
C17 C22 C27 N26 -179(2)
C21 C20 C30 F31 -64(5)
C19 C20 C30 F31 118(4)
C21 C20 C30 F32 64(5)
C19 C20 C30 F32 -114(4)
C21 C20 C30 F30 179(3)
C19 C20 C30 F30 1(5)
C36 N31 C32 C33 1(3)
Ir1 N31 C32 C33 174.1(17)
C36 N31 C32 C37 -178.4(19)
Ir1 N31 C32 C37 -5(2)
N31 C32 C33 C34 3(4)
C37 C32 C33 C34 -177(3)
C32 C33 C34 C35 -6(5)
C32 C33 C34 C47 -172(3)
C33 C34 C35 C36 4(4)
C47 C34 C35 C36 171(3)
C32 N31 C36 C35 -2(3)
Ir1 N31 C36 C35 -174.5(18)
C34 C35 C36 N31 -1(4)
C39 N38 C37 C42 2(3)
Ir1 N38 C37 C42 177.2(15)
C39 N38 C37 C32 -179.3(18)
Ir1 N38 C37 C32 -4(2)
C33 C32 C37 C42 5(4)
N31 C32 C37 C42 -175(2)
C33 C32 C37 N38 -173(2)
N31 C32 C37 N38 6(3)
C37 N38 C39 C40 -1(3)
Ir1 N38 C39 C40 -175.5(16)
N38 C39 C40 C41 -1(3)
C39 C40 C41 C42 1(3)
C39 C40 C41 C43 179.7(19)
N38 C37 C42 C41 -2(3)
C32 C37 C42 C41 180(2)
C40 C41 C42 C37 1(3)
C43 C41 C42 C37 -178(2)
C42 C41 C43 C44 -58(3)
C40 C41 C43 C44 123(2)
C42 C41 C43 C45 64(3)
C40 C41 C43 C45 -115(2)
C42 C41 C43 C46 -176(2)
C40 C41 C43 C46 5(3)
C33 C34 C47 C48 163(3)
C35 C34 C47 C48 -2(5)
C33 C34 C47 C50 -76(4)
C35 C34 C47 C50 119(3)
C33 C34 C47 C49 37(5)
C35 C34 C47 C49 -128(3)
